data_4326707
loop_
_publ_author_name
'Juan Xiao'
'Bao-Yu Liu'
'Gang Wei'
'Xiao-Chun Huang'

_publ_section_title
;
 Solvent Induced Diverse Dimensional Coordination Assemblies of Cupric
 Benzotriazole-5-carboxylate: Syntheses, Crystal Structures, and Magnetic
 Properties
;
_journal_name_full 'Inorganic Chemistry'
_journal_page_first 11032
_journal_page_last 11038
_journal_paper_doi 10.1021/ic201571n
_journal_volume 50
_journal_year 2011
_chemical_formula_moiety '{Cu (C7H3N3O2) 3.5(H2O)}8, 16(H2O)'
_chemical_formula_sum 'C56 H112 Cu8 N24 O60'
_chemical_formula_weight 2590.02
_chemical_name_systematic
;
 ?
;
_space_group_IT_number 139
_symmetry_cell_setting tetragonal
_symmetry_space_group_name_Hall '-I 4 2'
_symmetry_space_group_name_H-M 'I 4/m m m'
_atom_sites_solution_hydrogens geom
_atom_sites_solution_primary direct
_atom_sites_solution_secondary difmap
_audit_creation_method SHELXL-97
_cell_angle_alpha 90.00
_cell_angle_beta 90.00
_cell_angle_gamma 90.00
_cell_formula_units_Z 2
_cell_length_a 28.4502(18)
_cell_length_b 28.4502(18)
_cell_length_c 7.1490(9)
_cell_measurement_reflns_used 1468
_cell_measurement_temperature 293(2)
_cell_measurement_theta_max 24.99
_cell_measurement_theta_min 1.01
_cell_volume 5786.5(9)
_computing_cell_refinement 'Bruker SMART'
_computing_data_collection 'Bruker SMART'
_computing_data_reduction 'Bruker SAINT'
_computing_molecular_graphics 'Bruker SHELXTL'
_computing_publication_material 'Bruker SHELXTL'
_computing_structure_refinement 'SHELXL-97 (Sheldrick, 1997)'
_computing_structure_solution 'SHELXS-97 (Sheldrick, 1990)'
_diffrn_ambient_temperature 293(2)
_diffrn_measured_fraction_theta_full 0.983
_diffrn_measured_fraction_theta_max 0.983
_diffrn_measurement_device_type 'Bruker Smart Apex CCD area detector'
_diffrn_measurement_method 'phi and omega scans'
_diffrn_radiation_monochromator graphite
_diffrn_radiation_source 'fine-focus sealed tube'
_diffrn_radiation_type MoK\a
_diffrn_radiation_wavelength 0.71073
_diffrn_reflns_av_R_equivalents 0.0530
_diffrn_reflns_av_sigmaI/netI 0.0265
_diffrn_reflns_limit_h_max 33
_diffrn_reflns_limit_h_min -33
_diffrn_reflns_limit_k_max 31
_diffrn_reflns_limit_k_min -33
_diffrn_reflns_limit_l_max 8
_diffrn_reflns_limit_l_min -8
_diffrn_reflns_number 16806
_diffrn_reflns_theta_full 24.99
_diffrn_reflns_theta_max 24.99
_diffrn_reflns_theta_min 1.01
_exptl_absorpt_coefficient_mu 1.541
_exptl_absorpt_correction_T_max 0.770
_exptl_absorpt_correction_T_min 0.648
_exptl_absorpt_correction_type multi-scan
_exptl_absorpt_process_details SADABS
_exptl_crystal_colour blue
_exptl_crystal_density_diffrn 1.487
_exptl_crystal_description column
_exptl_crystal_F_000 2656
_exptl_crystal_size_max 0.36
_exptl_crystal_size_mid 0.24
_exptl_crystal_size_min 0.17
_refine_diff_density_max 0.964
_refine_diff_density_min -0.547
_refine_diff_density_rms 0.138
_refine_ls_extinction_method none
_refine_ls_goodness_of_fit_ref 1.055
_refine_ls_hydrogen_treatment constr
_refine_ls_matrix_type full
_refine_ls_number_parameters 139
_refine_ls_number_reflns 1468
_refine_ls_number_restraints 156
_refine_ls_restrained_S_all 1.029
_refine_ls_R_factor_all 0.0781
_refine_ls_R_factor_gt 0.0696
_refine_ls_shift/su_max 0.000
_refine_ls_shift/su_mean 0.000
_refine_ls_structure_factor_coef Fsqd
_refine_ls_weighting_details 'calc w=1/[\s^2^(Fo^2^)+(0.0997P)^2^+86.0169P] where P=(Fo^2^+2Fc^2^)/3'
_refine_ls_weighting_scheme calc
_refine_ls_wR_factor_gt 0.1923
_refine_ls_wR_factor_ref 0.2106
_reflns_number_gt 1351
_reflns_number_total 1468
_reflns_threshold_expression >2sigma(I)
_cod_data_source_file ic201571n_si_001_2.cif
_cod_data_source_block 2
_cod_database_code 4326707

loop_
_symmetry_equiv_pos_as_xyz
'x, y, z'
'-x, -y, z'
'-y, x, z'
'y, -x, z'
'-x, y, -z'
'x, -y, -z'
'y, x, -z'
'-y, -x, -z'
'x+1/2, y+1/2, z+1/2'
'-x+1/2, -y+1/2, z+1/2'
'-y+1/2, x+1/2, z+1/2'
'y+1/2, -x+1/2, z+1/2'
'-x+1/2, y+1/2, -z+1/2'
'x+1/2, -y+1/2, -z+1/2'
'y+1/2, x+1/2, -z+1/2'
'-y+1/2, -x+1/2, -z+1/2'
'-x, -y, -z'
'x, y, -z'
'y, -x, -z'
'-y, x, -z'
'x, -y, z'
'-x, y, z'
'-y, -x, z'
'y, x, z'
'-x+1/2, -y+1/2, -z+1/2'
'x+1/2, y+1/2, -z+1/2'
'y+1/2, -x+1/2, -z+1/2'
'-y+1/2, x+1/2, -z+1/2'
'x+1/2, -y+1/2, z+1/2'
'-x+1/2, y+1/2, z+1/2'
'-y+1/2, -x+1/2, z+1/2'
'y+1/2, x+1/2, z+1/2'

loop_
_atom_site_label
_atom_site_type_symbol
_atom_site_fract_x
_atom_site_fract_y
_atom_site_fract_z
_atom_site_U_iso_or_equiv
_atom_site_adp_type
_atom_site_occupancy
_atom_site_symmetry_multiplicity
_atom_site_calc_flag
_atom_site_refinement_flags
_atom_site_disorder_assembly
_atom_site_disorder_group
Cu1 Cu 0.18245(3) 0.18245(3) 0.0000 0.0331(5) Uani 1 4 d SU . .
Cu2 Cu 0.27008(5) 0.0000 0.0000 0.0326(5) Uani 1 4 d SU . .
N1 N 0.2705(2) 0.0698(2) 0.0000 0.0339(16) Uani 1 2 d SU D .
N2 N 0.2291(2) 0.0924(2) 0.0000 0.0321(15) Uani 1 2 d SU . .
N3 N 0.2368(2) 0.1379(2) 0.0000 0.0292(15) Uani 1 2 d SU D .
C1 C 0.3543(3) 0.0973(3) 0.0000 0.043(2) Uani 1 2 d SU . .
H1A H 0.3686 0.0679 0.0000 0.052 Uiso 1 2 calc SR . .
C2 C 0.3806(3) 0.1381(3) 0.0000 0.039(2) Uani 1 2 d SU . .
H2A H 0.4132 0.1359 0.0000 0.047 Uiso 1 2 calc SR . .
C3 C 0.3592(3) 0.1833(3) 0.0000 0.0282(17) Uani 1 2 d SU . .
C4 C 0.3107(3) 0.1870(3) 0.0000 0.0263(16) Uani 1 2 d SU D .
H4A H 0.2960 0.2162 0.0000 0.032 Uiso 1 2 calc SR . .
C5 C 0.2845(3) 0.1459(3) 0.0000 0.0234(15) Uani 1 2 d SU . .
C6 C 0.3052(3) 0.1018(3) 0.0000 0.0301(17) Uani 1 2 d SU D .
C7 C 0.3898(3) 0.2267(3) 0.0000 0.0275(16) Uani 1 2 d SU . .
O1 O 0.4332(2) 0.2218(2) 0.0000 0.0406(15) Uani 1 2 d SU . .
O1W O 0.4307(5) 0.0000 -0.192(2) 0.069(3) Uani 0.50 2 d SPU A 1
H1WA H 0.4447 -0.0243 -0.2336 0.083 Uiso 0.50 1 d PR A 1
O1W' O 0.4270(5) 0.0000 -0.405(2) 0.069(3) Uani 0.50 2 d SPU . 2
H1WB H 0.4519 0.0000 -0.4713 0.083 Uiso 0.50 2 d SPR . 2
H1WC H 0.4355 0.0000 -0.2916 0.083 Uiso 0.50 2 d SPR . 2
O2 O 0.3698(2) 0.2655(2) 0.0000 0.0450(16) Uani 1 2 d SU . .
O2W' O 0.4167(16) 0.3488(16) -0.125(8) 0.081(7) Uani 0.17 1 d PU . 1
H2WC H 0.4280 0.3451 -0.2344 0.097 Uiso 0.17 1 d PR . 1
H2WD H 0.4037 0.3236 -0.0889 0.097 Uiso 0.17 1 d PR . 1
O2W O 0.4205(13) 0.3470(13) 0.0000 0.081(7) Uani 0.33 2 d SPU B 2
H2WA H 0.4279 0.3181 0.0000 0.097 Uiso 0.33 2 d SPR B 2
H2WB H 0.4460 0.3627 0.0000 0.097 Uiso 0.33 2 d SPR B 2
O3 O 0.3314(5) 0.0000 -0.312(2) 0.048(3) Uani 0.50 2 d SPU C 1
H3A H 0.3486 0.0236 -0.2881 0.057 Uiso 0.50 1 d PR C 1
O3' O 0.3193(5) 0.0000 -0.206(2) 0.053(4) Uani 0.50 2 d SPU D 2
H3'B H 0.3231 0.0274 -0.2509 0.064 Uiso 0.50 1 d PR D 2
O3W O 0.4304(16) 0.3343(16) -0.095(8) 0.081(7) Uani 0.17 1 d PU . 3
H3WA H 0.4222 0.3627 -0.1132 0.097 Uiso 0.17 1 d PR . 3
H3WB H 0.4268 0.3185 -0.1947 0.097 Uiso 0.17 1 d PR . 3
O4 O 0.2209(10) 0.0000 0.269(3) 0.083(5) Uani 0.50 2 d SPU D 1
H4B H 0.2036 -0.0243 0.2717 0.100 Uiso 0.50 1 d PR D 1
O4' O 0.2134(10) 0.0000 0.199(3) 0.083(5) Uani 0.50 2 d SPU D 2
H4'A H 0.2071 0.0254 0.2569 0.100 Uiso 0.50 1 d PR D 2
O5 O 0.1314(6) 0.1314(6) 0.0000 0.068(6) Uani 0.50 4 d SPU E 1
H5A H 0.1141 0.1340 -0.0963 0.081 Uiso 0.25 1 d PR E 1
O5' O 0.1328(8) 0.1328(8) 0.140(5) 0.067(8) Uani 0.25 2 d SPU E 2
H5'A H 0.1478 0.1083 0.1835 0.081 Uiso 0.25 1 d PR E 2
O6 O 0.2052(2) 0.2052(2) 0.2632(12) 0.071(2) Uani 1 2 d SU E .
H6A H 0.2160 0.1815 0.3235 0.085 Uiso 1 1 d R . .

loop_
_atom_site_aniso_label
_atom_site_aniso_U_11
_atom_site_aniso_U_22
_atom_site_aniso_U_33
_atom_site_aniso_U_23
_atom_site_aniso_U_13
_atom_site_aniso_U_12
Cu1 0.0231(5) 0.0231(5) 0.0532(10) 0.000 0.000 0.0079(5)
Cu2 0.0331(8) 0.0154(7) 0.0493(9) 0.000 0.000 0.000
N1 0.027(3) 0.026(3) 0.049(4) 0.000 0.000 0.004(3)
N2 0.030(3) 0.021(3) 0.046(4) 0.000 0.000 0.003(3)
N3 0.024(3) 0.020(3) 0.044(4) 0.000 0.000 0.006(2)
C1 0.033(4) 0.028(4) 0.068(6) 0.000 0.000 0.011(3)
C2 0.028(4) 0.031(4) 0.059(5) 0.000 0.000 0.006(3)
C3 0.025(4) 0.033(4) 0.027(4) 0.000 0.000 0.009(3)
C4 0.026(4) 0.021(3) 0.032(4) 0.000 0.000 0.003(3)
C5 0.022(3) 0.027(4) 0.022(3) 0.000 0.000 0.003(3)
C6 0.029(4) 0.023(4) 0.038(4) 0.000 0.000 0.006(3)
C7 0.023(4) 0.033(4) 0.026(4) 0.000 0.000 0.004(3)
O1 0.026(3) 0.041(3) 0.056(4) 0.000 0.000 -0.001(2)
O1W 0.059(5) 0.072(5) 0.077(5) 0.000 0.001(5) 0.000
O1W' 0.059(5) 0.072(5) 0.077(5) 0.000 0.001(5) 0.000
O2 0.035(3) 0.026(3) 0.074(4) 0.000 0.000 0.001(2)
O2W' 0.081(8) 0.079(8) 0.083(9) 0.000(6) 0.001(6) -0.007(5)
O2W 0.081(8) 0.079(8) 0.083(9) 0.000(6) 0.001(6) -0.007(5)
O3 0.060(7) 0.042(6) 0.042(7) 0.000 0.004(6) 0.000
O3' 0.064(7) 0.033(6) 0.062(8) 0.000 0.002(6) 0.000
O3W 0.081(8) 0.079(8) 0.083(9) 0.000(6) 0.001(6) -0.007(5)
O4 0.088(7) 0.074(5) 0.086(9) 0.000 0.002(7) 0.000
O4' 0.088(7) 0.074(5) 0.086(9) 0.000 0.002(7) 0.000
O5 0.064(6) 0.064(6) 0.076(10) 0.000 0.000 0.006(8)
O5' 0.065(8) 0.065(8) 0.072(11) 0.004(6) 0.004(6) 0.003(9)
O6 0.074(3) 0.074(3) 0.065(5) -0.009(3) -0.009(3) 0.031(4)

loop_
_atom_type_symbol
_atom_type_description
_atom_type_scat_dispersion_real
_atom_type_scat_dispersion_imag
_atom_type_scat_source
C C 0.0033 0.0016 'International Tables Vol C Tables 4.2.6.8 and 6.1.1.4'
H H 0.0000 0.0000 'International Tables Vol C Tables 4.2.6.8 and 6.1.1.4'
N N 0.0061 0.0033 'International Tables Vol C Tables 4.2.6.8 and 6.1.1.4'
O O 0.0106 0.0060 'International Tables Vol C Tables 4.2.6.8 and 6.1.1.4'
Cu Cu 0.3201 1.2651 'International Tables Vol C Tables 4.2.6.8 and 6.1.1.4'

loop_
_geom_angle_atom_site_label_1
_geom_angle_atom_site_label_2
_geom_angle_atom_site_label_3
_geom_angle
_geom_angle_site_symmetry_1
_geom_angle_site_symmetry_3
N3 Cu1 N3 168.7(4) . 7
N3 Cu1 O5 95.64(19) . .
N3 Cu1 O5 95.64(19) 7 .
N3 Cu1 O6 87.54(8) . .
N3 Cu1 O6 87.54(8) 7 .
O5 Cu1 O6 115.9(3) . .
N3 Cu1 O6 87.54(8) . 18
N3 Cu1 O6 87.54(8) 7 18
O5 Cu1 O6 115.9(3) . 18
O6 Cu1 O6 128.2(5) . 18
N3 Cu1 O5' 95.04(17) . 18
N3 Cu1 O5' 95.04(17) 7 18
O5 Cu1 O5' 26.6(9) . 18
O6 Cu1 O5' 142.5(9) . 18
O6 Cu1 O5' 89.3(10) 18 18
N3 Cu1 O5' 95.04(17) . .
N3 Cu1 O5' 95.04(17) 7 .
O5 Cu1 O5' 26.6(9) . .
O6 Cu1 O5' 89.3(10) . .
O6 Cu1 O5' 142.5(9) 18 .
O5' Cu1 O5' 53.3(18) 18 .
N1 Cu2 N1 179.4(4) 21 .
N1 Cu2 O3' 89.79(13) 21 18
N1 Cu2 O3' 89.79(13) . 18
N1 Cu2 O3' 89.79(13) 21 .
N1 Cu2 O3' 89.79(13) . .
O3' Cu2 O3' 92.9(9) 18 .
N1 Cu2 O4' 90.23(15) 21 18
N1 Cu2 O4' 90.23(15) . 18
O3' Cu2 O4' 175.0(8) 18 18
O3' Cu2 O4' 92.0(8) . 18
N1 Cu2 O4' 90.23(15) 21 .
N1 Cu2 O4' 90.23(15) . .
O3' Cu2 O4' 92.0(8) 18 .
O3' Cu2 O4' 175.0(8) . .
O4' Cu2 O4' 83.0(13) 18 .
N1 Cu2 O4 90.18(11) 21 18
N1 Cu2 O4 90.18(11) . 18
O3' Cu2 O4 172.5(8) 18 18
O3' Cu2 O4 79.5(8) . 18
O4' Cu2 O4 12.5(11) 18 18
O4' Cu2 O4 95.5(6) . 18
N1 Cu2 O4 90.18(11) 21 .
N1 Cu2 O4 90.18(11) . .
O3' Cu2 O4 79.5(8) 18 .
O3' Cu2 O4 172.5(8) . .
O4' Cu2 O4 95.5(6) 18 .
O4' Cu2 O4 12.5(11) . .
O4 Cu2 O4 108.0(13) 18 .
N2 N1 C6 108.8(6) . .
N2 N1 Cu2 118.2(5) . .
C6 N1 Cu2 133.0(5) . .
N3 N2 N1 109.0(6) . .
N2 N3 C5 109.1(6) . .
N2 N3 Cu1 119.8(5) . .
C5 N3 Cu1 131.1(5) . .
C2 C1 C6 117.6(7) . .
C2 C1 H1A 121.2 . .
C6 C1 H1A 121.2 . .
C1 C2 C3 121.8(8) . .
C1 C2 H2A 119.1 . .
C3 C2 H2A 119.1 . .
C4 C3 C2 119.7(7) . .
C4 C3 C7 120.7(7) . .
C2 C3 C7 119.5(7) . .
C3 C4 C5 118.0(7) . .
C3 C4 H4A 121.0 . .
C5 C4 H4A 121.0 . .
N3 C5 C6 105.6(7) . .
N3 C5 C4 132.0(7) . .
C6 C5 C4 122.5(7) . .
N1 C6 C5 107.6(7) . .
N1 C6 C1 132.1(7) . .
C5 C6 C1 120.4(7) . .
O2 C7 O1 123.8(8) . .
O2 C7 C3 117.5(7) . .
O1 C7 C3 118.7(7) . .
H1WA O1W H1WC 64.5 . .
O1W' O1W' H1WB 56.4 18_554 .
O1W' O1W' H1WC 163.4 18_554 .
H1WB O1W' H1WC 107.0 . .
O2W' O2W' H2WC 156.5 18 .
O2W' O2W' H2WD 72.1 18 .
H2WC O2W' H2WD 110.0 . .
O2W' O2W' H2WA 46.1 18 .
H2WC O2W' H2WA 117.3 . .
H2WD O2W' H2WA 47.3 . .
O2W' O2W' H2WB 45.8 18 .
H2WC O2W' H2WB 115.7 . .
H2WD O2W' H2WB 109.2 . .
H2WA O2W' H2WB 64.2 . .
O2W' O2W' H3WA 78.4 18 .
H2WC O2W' H3WA 99.2 . .
H2WD O2W' H3WA 150.0 . .
H2WA O2W' H3WA 112.9 . .
H2WB O2W' H3WA 49.2 . .
O2W' O2W' H3WB 118.6 18 .
H2WC O2W' H3WB 49.7 . .
H2WD O2W' H3WB 64.1 . .
H2WA O2W' H3WB 72.5 . .
H2WB O2W' H3WB 114.2 . .
H3WA O2W' H3WB 139.1 . .
H2WD O2W H2WA 59.4 . .
H2WD O2W H2WB 136.9 . .
H2WA O2W H2WB 107.4 . .
H2WD O2W H3WA 78.3 . .
H2WA O2W H3WA 117.0 . .
H2WB O2W H3WA 72.7 . .
H3A O3 H3'B 52.0 . .
Cu2 O3' H3A 144.9 . .
Cu2 O3' H3'B 111.0 . .
H3A O3' H3'B 39.5 . .
O3W O3W H2WC 162.5 18 .
O3W O3W H2WD 87.0 18 .
H2WC O3W H2WD 95.7 . .
O3W O3W H2WA 34.6 18 .
H2WC O3W H2WA 160.7 . .
H2WD O3W H2WA 70.4 . .
O3W O3W H2WB 53.6 18 .
H2WC O3W H2WB 112.6 . .
H2WD O3W H2WB 126.1 . .
H2WA O3W H2WB 86.7 . .
O3W O3W H3WA 98.8 18 .
H2WC O3W H3WA 63.7 . .
H2WD O3W H3WA 96.1 . .
H2WA O3W H3WA 129.4 . .
H2WB O3W H3WA 61.8 . .
O3W O3W H3WB 147.0 18 .
H2WC O3W H3WB 49.3 . .
H2WD O3W H3WB 74.6 . .
H2WA O3W H3WB 112.4 . .
H2WB O3W H3WB 156.9 . .
H3WA O3W H3WB 110.0 . .
Cu2 O4 H4B 111.0 . .
Cu2 O4 H4'A 101.2 . .
H4B O4 H4'A 115.9 . .
Cu2 O4' H4B 127.4 . .
Cu2 O4' H4'A 118.7 . .
H4B O4' H4'A 107.9 . .
Cu1 O5 H5A 110.3 . .
Cu1 O5' H5'A 110.9 . .
Cu1 O6 H6A 108.7 . .

loop_
_geom_bond_atom_site_label_1
_geom_bond_atom_site_label_2
_geom_bond_distance
_geom_bond_site_symmetry_2
Cu1 N3 1.999(6) .
Cu1 N3 1.999(6) 7
Cu1 O5 2.05(2) .
Cu1 O6 2.092(8) .
Cu1 O6 2.092(8) 18
Cu1 O5' 2.23(3) 18
Cu1 O5' 2.23(3) .
Cu2 N1 1.987(7) 21
Cu2 N1 1.987(7) .
Cu2 O3' 2.034(17) 18
Cu2 O3' 2.034(17) .
Cu2 O4' 2.15(3) 18
Cu2 O4' 2.15(3) .
Cu2 O4 2.38(3) 18
Cu2 O4 2.38(3) .
N1 N2 1.340(9) .
N1 C6 1.343(10) .
N2 N3 1.314(9) .
N3 C5 1.378(10) .
C1 C2 1.382(12) .
C1 C6 1.402(11) .
C1 H1A 0.9300 .
C2 C3 1.423(11) .
C2 H2A 0.9300 .
C3 C4 1.386(11) .
C3 C7 1.512(11) .
C4 C5 1.385(11) .
C4 H4A 0.9300 .
C5 C6 1.385(10) .
C7 O2 1.240(10) .
C7 O1 1.243(10) .
O1W H1WA 0.8500 .
O1W H1WC 0.7238 .
O1W' O1W' 1.35(3) 18_554
O1W' H1WB 0.8502 .
O1W' H1WC 0.8500 .
O2W' O2W' 1.79(11) 18
O2W' H2WC 0.8500 .
O2W' H2WD 0.8497 .
O2W' H2WA 1.2922 .
O2W' H2WB 1.2848 .
O2W' H3WA 0.4329 .
O2W' H3WB 1.0363 .
O2W H2WD 1.0386 .
O2W H2WA 0.8502 .
O2W H2WB 0.8499 .
O2W H3WA 0.9252 .
O3 H3A 0.8497 .
O3 H3'B 0.9248 .
O3' H3A 1.2199 .
O3' H3'B 0.8501 .
O3W O3W 1.36(11) 18
O3W H2WC 1.0453 .
O3W H2WD 0.8220 .
O3W H2WA 0.8250 .
O3W H2WB 1.1433 .
O3W H3WA 0.8501 .
O3W H3WB 0.8500 .
O4 H4B 0.8498 .
O4 H4'A 0.8274 .
O4' H4B 0.9077 .
O4' H4'A 0.8501 .
O5 H5A 0.8488 .
O5' H5'A 0.8737 .
O6 H6A 0.8582 .
